data_1519664
loop_
_publ_author_name
'Wiedemann, Dennis'
'Islam, Mazharul M.'
'Nakhal, Suliman'
'Senyshyn, Anatoliy'
'Bredow, Thomas'
'Lerch, Martin'

_publ_section_title
;
 Lithium Diffusion Pathways in 3R-LixTiS2: A Combined Neutron Diffraction
 and Computational Study
;
_journal_issue 21
_journal_name_full 'The Journal of Physical Chemistry C'
_journal_page_first 11370
_journal_paper_doi 10.1021/acs.jpcc.5b01166
_journal_volume 119
_journal_year 2015
_chemical_compound_source synthetic
_chemical_formula_iupac 'Li0.70 Ti S2 (hR3.7)'
_chemical_formula_sum 'Li0.7 S2 Ti'
_chemical_formula_weight 116.9
_chemical_name_systematic ' lithium titanium disulfide (lithium deficient)'
_space_group_IT_number 166
_symmetry_cell_setting trigonal
_symmetry_Int_Tables_number 166
_symmetry_space_group_name_Hall '-R 3 2"'
_symmetry_space_group_name_H-M 'R -3 m :H'
_atom_sites_solution_hydrogens notdet
_atom_sites_solution_primary other
_atom_sites_solution_secondary notdet
_cell_angle_alpha 90
_cell_angle_beta 90
_cell_angle_gamma 120
_cell_formula_units_Z 3
_cell_length_a 3.49658(8)
_cell_length_b 3.49658(8)
_cell_length_c 18.6529(7)
_cell_measurement_temperature 973
_cell_volume 197.499(10)
_computing_cell_refinement 'JANA2006 (Pet\<r\'i\<cek, 2014)'
_computing_data_collection 'CARESS (HZB, 2013)'
_computing_data_reduction 'DATAPARSER (Senyshyn, 2011)'
_computing_molecular_graphics 'Diamond (Brandenburg, 2013)'
_computing_publication_material 'JANA2006 (Pet\<r\'i\<cek, 2014)'
_computing_structure_refinement 'JANA2006 (Pet\<r\'i\<cek, 2014)'
_computing_structure_solution 'ICSD (Bergerhoff, 1987)'
_diffrn_ambient_environment vacuum
_diffrn_ambient_temperature 973
_diffrn_detector '^3^He counter'
_diffrn_detector_details
; curved position-sensitive detector-array of 80 counter tubes, height: 300 mm,
resolution: 3 mm (B. Krimmer, R. Gilles, K. Zeitelhack, R. Schneider,
G. Montermann, H. Boysen, H. Fuess, Appl. Phys. A: Mater. Sci. Process.
2002, 74, S154-S156)
;
_diffrn_measurement_device 'one-circle powder diffractometer'
_diffrn_measurement_device_details
; M. Hoelzel, A. Senyshyn, N. Juenke, H. Boysen, W. Schmahl, H. Fuess,
Nucl. Instrum. Methods Phys. Res., Sect. A 2012, 667, 32-37
;
_diffrn_measurement_device_type SPODI
_diffrn_measurement_method 'profile data from \q/2\q scans'
_diffrn_radiation_monochromator 'Ge 551'
_diffrn_radiation_probe neutron
_diffrn_radiation_type neutron
_diffrn_radiation_wavelength 1.54829
_diffrn_source 'nuclear reactor'
_diffrn_source_type 'FRM II beamline 8a'
_exptl_absorpt_coefficient_mu 0.074
_exptl_absorpt_correction_type cylinder
_exptl_absorpt_process_details
; correction for a cylindrical sample with \mR = 0.178 as
implemented in JANA2006
;
_exptl_crystal_density_diffrn 2.9476
_exptl_crystal_density_method 'not measured'
_exptl_crystal_F_000 3.0
_pd_char_atten_coef_mu_calc 0.048
_pd_char_colour black
_pd_instr_2theta_monochr_pre 155
_pd_instr_beam_size_ax 100
_pd_instr_beam_size_eq 25
_pd_instr_dist_mono/spec 5000
_pd_instr_dist_spec/detc 1120
_pd_instr_dist_src/mono 17500
_pd_instr_geometry Debye-Scherrer
_pd_instr_location
; SPODI diffractometer, Heinz Maier-Leibnitz Zentrum,
Garching b. M\"unchen (Germany)
;
_pd_instr_monochr_pre_spec 'Ge 551'
_pd_instr_soller_eq_spec/detc 0.16667
_pd_meas_2theta_range_inc 0.05
_pd_meas_2theta_range_max 151.900
_pd_meas_2theta_range_min 0.950
_pd_meas_number_of_points 3020
_pd_meas_scan_method step
_pd_proc_2theta_range_inc 0.05
_pd_proc_2theta_range_max 151.7
_pd_proc_2theta_range_min 10.05
_pd_proc_info_data_reduction
; efficiency/intensity correction and 2\q scattering-angle correction for each
detector-collimator pair, geometrical data correction with Lorentz factor,
variable integration height to obtain 1D data:
H~L~=(R^2^*sin(4\q))/(H~S~*cos^2^(2\q))*\D2\q+H~S~/2
with H~L~: limiting height, H~S~: sample height, R: detector radius
(M. Hoelzel, A. Senyshyn, N. Juenke, H. Boysen, W. Schmahl, H. Fuess,
Nucl. Instrum. Methods Phys. Res., Sect. A 2012, 667, 32-37)
;
_pd_proc_ls_background_function
; manual background (visual estimation, unrefined) interpolated by five
Legendre polynomials (1st: 8.8(12), 2nd: -2(3), 3rd: 16(3), 4th: -6(3),
5th: -7(4))
;
_pd_proc_ls_pref_orient_corr ' March-Dollase model for (001): r = 1.040(4)'
_pd_proc_ls_profile_function
; pseudo-Voigt profile with Thompson-Cox-Hastings approach:
G~U~ = 99(3), G~V~ = -164, G~W~ = 243(3), L~X~ = 3.2(3), L~Y~ = 0,
B\'erar-Baldinozzi asymmetry correction:
A~0~ = -0.073(7), A~1~ = 0.266
;
_pd_proc_ls_prof_R_factor 0.0274
_pd_proc_ls_prof_wR_expected 0.0312
_pd_proc_ls_prof_wR_factor 0.0324
_pd_spec_mounting 'compacted powder in niobium can'
_pd_spec_mount_mode transmission
_pd_spec_orientation vertical
_pd_spec_shape cylinder
_pd_spec_size_axial 40
_pd_spec_size_equat 7.5
_refine_diff_density_max 0.13
_refine_diff_density_min -0.13
_refine_ls_extinction_method none
_refine_ls_goodness_of_fit_all 1.04
_refine_ls_hydrogen_treatment undef
_refine_ls_number_constraints 0
_refine_ls_number_parameters 23
_refine_ls_number_restraints 0
_refine_ls_R_factor_all 0.0366
_refine_ls_R_factor_gt 0.0239
_refine_ls_R_I_factor 0.0291
_refine_ls_shift/su_max 0.0075
_refine_ls_shift/su_mean 0.0019
_refine_ls_weighting_details w=1/[\s^2^(F~o~)+(0.01F~o~)^2^]
_refine_ls_weighting_scheme sigma
_refine_ls_wR_factor_all 0.0277
_refine_ls_wR_factor_gt 0.0263
_reflns_threshold_expression I>3\s(I)
_cod_data_source_file jp5b01166_si_003.cif
_cod_data_source_block 0.7-700C
_cod_depositor_comments 'Adding full bibliography for 1519661--1519664.cif.'
_cod_original_cell_volume 197.499(13)
_cod_original_sg_symbol_H-M 'R -3 m'
_cod_original_formula_sum 'Li0.70 S2 Ti1'
_cod_database_code 1519664

loop_
_space_group_symop_id
_space_group_symop_operation_xyz
1 x,y,z
2 -y,x-y,z
3 -x+y,-x,z
4 y,x,-z
5 x-y,-y,-z
6 -x,-x+y,-z
7 -x,-y,-z
8 y,-x+y,-z
9 x-y,x,-z
10 -y,-x,z
11 -x+y,y,z
12 x,x-y,z
13 x+2/3,y+1/3,z+1/3
14 -y+2/3,x-y+1/3,z+1/3
15 -x+y+2/3,-x+1/3,z+1/3
16 y+2/3,x+1/3,-z+1/3
17 x-y+2/3,-y+1/3,-z+1/3
18 -x+2/3,-x+y+1/3,-z+1/3
19 -x+2/3,-y+1/3,-z+1/3
20 y+2/3,-x+y+1/3,-z+1/3
21 x-y+2/3,x+1/3,-z+1/3
22 -y+2/3,-x+1/3,z+1/3
23 -x+y+2/3,y+1/3,z+1/3
24 x+2/3,x-y+1/3,z+1/3
25 x+1/3,y+2/3,z+2/3
26 -y+1/3,x-y+2/3,z+2/3
27 -x+y+1/3,-x+2/3,z+2/3
28 y+1/3,x+2/3,-z+2/3
29 x-y+1/3,-y+2/3,-z+2/3
30 -x+1/3,-x+y+2/3,-z+2/3
31 -x+1/3,-y+2/3,-z+2/3
32 y+1/3,-x+y+2/3,-z+2/3
33 x-y+1/3,x+2/3,-z+2/3
34 -y+1/3,-x+2/3,z+2/3
35 -x+y+1/3,y+2/3,z+2/3
36 x+1/3,x-y+2/3,z+2/3

loop_
_atom_site_label
_atom_site_type_symbol
_atom_site_fract_x
_atom_site_fract_y
_atom_site_fract_z
_atom_site_adp_type
_atom_site_U_iso_or_equiv
_atom_site_site_symmetry_multiplicity
_atom_site_occupancy
_atom_site_calc_flag
Ti1 Ti 0 0 0 Uani 0.0394(15) 3 1 d
Li1 Li 0 0 0.5 Uani 0.158(10) 3 0.7 d
S1 S 0 0 0.2568(3) Uani 0.0349(13) 6 1 d

loop_
_atom_site_aniso_label
_atom_site_aniso_type_symbol
_atom_site_aniso_U_11
_atom_site_aniso_U_22
_atom_site_aniso_U_33
_atom_site_aniso_U_12
_atom_site_aniso_U_13
_atom_site_aniso_U_23
Ti1 Ti 0.0330(9) 0.0330(9) 0.052(4) 0.0165(5) 0 0
Li1 Li 0.175(13) 0.175(13) 0.123(15) 0.088(7) 0 0
S1 S 0.0274(7) 0.0274(7) 0.050(4) 0.0137(3) 0 0

loop_
_atom_type_symbol
_atom_type_scat_length_neutron
_atom_type_scat_source
Ti -3.438 International_Tables_Vol_C
Li -1.900 International_Tables_Vol_C
S 2.847 International_Tables_Vol_C

loop_
_geom_angle_atom_site_label_1
_geom_angle_atom_site_label_2
_geom_angle_atom_site_label_3
_geom_angle_site_symmetry_1
_geom_angle_site_symmetry_3
_geom_angle
S1 Ti1 S1 25_444 25_544 90.00(9)
S1 Ti1 S1 25_444 25_554 90.00(9)
S1 Ti1 S1 25_444 16_445 90.00(9)
S1 Ti1 S1 25_444 16_455 90.00(9)
S1 Ti1 S1 25_444 16_555 180.0(5)
S1 Ti1 S1 25_544 25_554 90.00(9)
S1 Ti1 S1 25_544 16_445 90.00(9)
S1 Ti1 S1 25_544 16_455 180.0(5)
S1 Ti1 S1 25_544 16_555 90.00(9)
S1 Ti1 S1 25_554 16_445 180.0(5)
S1 Ti1 S1 25_554 16_455 90.00(9)
S1 Ti1 S1 25_554 16_555 90.00(9)
S1 Ti1 S1 16_445 16_455 90.00(9)
S1 Ti1 S1 16_445 16_555 90.00(9)
S1 Ti1 S1 16_455 16_555 90.00(9)
S1 Li1 S1 13_445 13_455 83.44(9)
S1 Li1 S1 13_445 13_555 83.44(9)
S1 Li1 S1 13_445 28_445 96.56(9)
S1 Li1 S1 13_445 28_545 96.56(9)
S1 Li1 S1 13_445 28_555 180.0(5)
S1 Li1 S1 13_455 13_555 83.44(9)
S1 Li1 S1 13_455 28_445 96.56(9)
S1 Li1 S1 13_455 28_545 180.0(5)
S1 Li1 S1 13_455 28_555 96.56(9)
S1 Li1 S1 13_555 28_445 180.0(5)
S1 Li1 S1 13_555 28_545 96.56(9)
S1 Li1 S1 13_555 28_555 96.56(9)
S1 Li1 S1 28_445 28_545 83.44(9)
S1 Li1 S1 28_445 28_555 83.44(9)
S1 Li1 S1 28_545 28_555 83.44(9)

loop_
_geom_bond_atom_site_label_1
_geom_bond_atom_site_label_2
_geom_bond_site_symmetry_2
_geom_bond_distance
Ti1 S1 25_444 2.472(3)
Ti1 S1 25_544 2.472(3)
Ti1 S1 25_554 2.472(3)
Ti1 S1 16_445 2.472(3)
Ti1 S1 16_455 2.472(3)
Ti1 S1 16_555 2.472(3)
Li1 S1 13_445 2.627(3)
Li1 S1 13_455 2.627(3)
Li1 S1 13_555 2.627(3)
Li1 S1 28_445 2.627(3)
Li1 S1 28_545 2.627(3)
Li1 S1 28_555 2.627(3)

loop_
_jana_atom_site_adp_c_label
_jana_atom_site_adp_c_type_symbol
_jana_atom_site_adp_c_111
_jana_atom_site_adp_c_112
_jana_atom_site_adp_c_113
_jana_atom_site_adp_c_122
_jana_atom_site_adp_c_123
_jana_atom_site_adp_c_133
_jana_atom_site_adp_c_222
_jana_atom_site_adp_c_223
_jana_atom_site_adp_c_233
_jana_atom_site_adp_c_333
Li1 Li 0 0 0 0 0 0 0 0 0 0

loop_
_jana_atom_site_adp_d_label
_jana_atom_site_adp_d_type_symbol
_jana_atom_site_adp_d_1111
_jana_atom_site_adp_d_1112
_jana_atom_site_adp_d_1113
_jana_atom_site_adp_d_1122
_jana_atom_site_adp_d_1123
_jana_atom_site_adp_d_1133
_jana_atom_site_adp_d_1222
_jana_atom_site_adp_d_1223
_jana_atom_site_adp_d_1233
_jana_atom_site_adp_d_1333
_jana_atom_site_adp_d_2222
_jana_atom_site_adp_d_2223
_jana_atom_site_adp_d_2233
_jana_atom_site_adp_d_2333
_jana_atom_site_adp_d_3333
Li1 Li 9(2) 4.5(12) 0 4.5(12) 0 0.14(3) 4.5(12) 0 0.068(15) 0 9(2) 0 0.14(3) 0 0
